data_7123489
loop_
_publ_author_name
'Gharpure, Santosh J.'
'Vishwakarma, Dharmendra S.'
'Patel, Raj Kumar'

_publ_section_title
;
 TMSOTf Mediated &#x2018;5/6-endo-dig&#x2019; Reductive Hydroamination for
 the Stereoselective Synthesis of Pyrrolidine and Piperidine derivatives
;
_journal_name_full 'Chemical Communications'
_journal_paper_doi 10.1039/C9CC03127H
_journal_year 2019
_chemical_absolute_configuration unk
_chemical_formula_moiety 'C19 H23 N O2 S'
_chemical_formula_sum 'C19 H23 N O2 S'
_chemical_formula_weight 329.44
_space_group_crystal_system orthorhombic
_space_group_IT_number 19
_space_group_name_Hall 'P 2ac 2ab'
_space_group_name_H-M_alt 'P 21 21 21'
_symmetry_space_group_name_Hall 'P 2ac 2ab'
_symmetry_space_group_name_H-M 'P 21 21 21'
_atom_sites_solution_hydrogens geom
_atom_sites_solution_primary dual
_audit_creation_date 2018-10-18
_audit_creation_method
;
Olex2 1.2-ac3
(compiled 2017.08.10 svn.r3458 for OlexSys, GUI svn.r5381)
;
_audit_update_record
;
2019-04-02 deposited with the CCDC.    2019-05-17 downloaded from the CCDC.
;
_cell_angle_alpha 90
_cell_angle_beta 90
_cell_angle_gamma 90
_cell_formula_units_Z 4
_cell_length_a 7.6838(3)
_cell_length_b 11.6378(7)
_cell_length_c 19.1666(13)
_cell_measurement_reflns_used 5820
_cell_measurement_temperature 150
_cell_measurement_theta_max 31.0500
_cell_measurement_theta_min 2.0800
_cell_volume 1713.93(17)
_computing_cell_refinement 'CrystalClear-SM Expert 2.0 r7 (Rigaku, 2011)'
_computing_data_collection 'CrystalClear-SM Expert 2.0 r7 (Rigaku, 2011)'
_computing_data_reduction 'CrystalClear-SM Expert 2.0 r7 (Rigaku, 2011)'
_computing_molecular_graphics 'Olex2 (Dolomanov et al., 2009)'
_computing_publication_material 'Olex2 (Dolomanov et al., 2009)'
_computing_structure_refinement 'ShelXL (Sheldrick, 2015)'
_computing_structure_solution 'ShelXT (Sheldrick, 2015)'
_diffrn_ambient_temperature 150
_diffrn_detector CCD
_diffrn_detector_area_resol_mean 28.5714
_diffrn_detector_type 'Rigaku Saturn724+'
_diffrn_measured_fraction_theta_full 1.000
_diffrn_measured_fraction_theta_max 1.000
_diffrn_measurement_details
;
List of Runs (angles in degrees, time in seconds):

  # Type    Start    End  Width  t~exp~   \w     \q     \k     \f   Frames
#--------------------------------------------------------------------------
  1  \w    -75.50  19.00   0.50    8.00    --  -20.00 -72.00  36.00  189
  2  \w    -90.00   0.00   0.50    8.00    --  -20.00 -72.00-108.00  180
  3  \w    -30.00   0.00   0.50    8.00    --  -20.00   0.00-180.00   60
  4  \w    -96.50 -70.50   0.50    8.00    --  -20.00 -72.00 -36.00   52
;
_diffrn_measurement_device 'AFC12 (Right): Kappa 3 circle'
_diffrn_measurement_device_type 'Rigaku Saturn724+ (2x2 bin mode)'
_diffrn_measurement_method 'profile data from \w-scans'
_diffrn_measurement_specimen_support 'Mitegen 50um'
_diffrn_orient_matrix_type 'CrysAlisPro convention (1999,Acta A55,543-557)'
_diffrn_orient_matrix_UB_11 -0.0295014000
_diffrn_orient_matrix_UB_12 0.0199231000
_diffrn_orient_matrix_UB_13 -0.0329338000
_diffrn_orient_matrix_UB_21 0.0870950000
_diffrn_orient_matrix_UB_22 0.0013608000
_diffrn_orient_matrix_UB_23 -0.0122672000
_diffrn_orient_matrix_UB_31 -0.0081513000
_diffrn_orient_matrix_UB_32 -0.0575574000
_diffrn_orient_matrix_UB_33 -0.0116362000
_diffrn_radiation_collimation 0.3
_diffrn_radiation_monochromator Confocal
_diffrn_radiation_probe x-ray
_diffrn_radiation_type MoK\a
_diffrn_radiation_wavelength 0.71073
_diffrn_reflns_av_R_equivalents 0.0392
_diffrn_reflns_av_unetI/netI 0.0458
_diffrn_reflns_Laue_measured_fraction_full 1.000
_diffrn_reflns_Laue_measured_fraction_max 1.000
_diffrn_reflns_limit_h_max 9
_diffrn_reflns_limit_h_min -8
_diffrn_reflns_limit_k_max 13
_diffrn_reflns_limit_k_min -10
_diffrn_reflns_limit_l_max 22
_diffrn_reflns_limit_l_min -19
_diffrn_reflns_number 7840
_diffrn_reflns_point_group_measured_fraction_full 0.983
_diffrn_reflns_point_group_measured_fraction_max 0.983
_diffrn_reflns_theta_full 24.993
_diffrn_reflns_theta_max 24.993
_diffrn_reflns_theta_min 2.047
_diffrn_source 'Rotating Anode'
_diffrn_source_current 24.0
_diffrn_source_power 1.2
_diffrn_source_target Mo
_diffrn_source_type 'Rotating Anode'
_diffrn_source_voltage 50.0
_exptl_absorpt_coefficient_mu 0.198
_exptl_absorpt_correction_T_max 1.00000
_exptl_absorpt_correction_T_min 0.88590
_exptl_absorpt_correction_type multi-scan
_exptl_absorpt_process_details
;
CrysAlisPro 1.171.39.46 (Rigaku Oxford Diffraction, 2018)
Empirical absorption correction using spherical harmonics,
 implemented in SCALE3 ABSPACK scaling algorithm.
;
_exptl_crystal_colour colourless
_exptl_crystal_colour_primary colourless
_exptl_crystal_density_diffrn 1.277
_exptl_crystal_description block
_exptl_crystal_F_000 704
_exptl_crystal_size_max 0.208
_exptl_crystal_size_mid 0.156
_exptl_crystal_size_min 0.05
_refine_diff_density_max 0.399
_refine_diff_density_min -0.735
_refine_diff_density_rms 0.181
_refine_ls_abs_structure_details
;
 Flack x determined using 990 quotients [(I+)-(I-)]/[(I+)+(I-)]
 (Parsons, Flack and Wagner, Acta Cryst. B69 (2013) 249-259).
;
_refine_ls_abs_structure_Flack 0.01(5)
_refine_ls_extinction_method none
_refine_ls_goodness_of_fit_ref 1.210
_refine_ls_hydrogen_treatment constr
_refine_ls_matrix_type full
_refine_ls_number_parameters 210
_refine_ls_number_reflns 2964
_refine_ls_number_restraints 0
_refine_ls_restrained_S_all 1.210
_refine_ls_R_factor_all 0.0540
_refine_ls_R_factor_gt 0.0438
_refine_ls_shift/su_max 0.000
_refine_ls_shift/su_mean 0.000
_refine_ls_structure_factor_coef Fsqd
_refine_ls_weighting_details 'w=1/[\s^2^(Fo^2^)+(0.0804P)^2^] where P=(Fo^2^+2Fc^2^)/3'
_refine_ls_weighting_scheme calc
_refine_ls_wR_factor_gt 0.1177
_refine_ls_wR_factor_ref 0.1412
_reflns_Friedel_coverage 0.693
_reflns_Friedel_fraction_full 0.959
_reflns_Friedel_fraction_max 0.959
_reflns_number_gt 2709
_reflns_number_total 2964
_reflns_threshold_expression 'I > 2\s(I)'
_cod_data_source_file c9cc03127h2.cif
_cod_data_source_block sjg-rp-03-191-p_mo
_cod_original_cell_volume 1713.92(16)
_cod_database_code 7123489
_shelx_shelxl_version_number 2018/3
_shelx_space_group_comment
;
The symmetry employed for this shelxl refinement is uniquely defined
by the following loop, which should always be used as a source of
symmetry information in preference to the above space-group names.
They are only intended as comments.
;
_shelx_estimated_absorpt_t_max 0.990
_shelx_estimated_absorpt_t_min 0.960
_reflns_odcompleteness_completeness 92.99
_reflns_odcompleteness_iscentric 1
_reflns_odcompleteness_theta 31.09
_olex2_refinement_description
;
1. Fixed Uiso
 At 1.2 times of:
  All C(H) groups, All C(H,H) groups
 At 1.5 times of:
  All C(H,H,H) groups
2.a Ternary CH refined with riding coordinates:
 C18(H18), C8(H8)
2.b Secondary CH2 refined with riding coordinates:
 C17(H17A,H17B), C15(H15A,H15B), C16(H16A,H16B)
2.c Aromatic/amide H refined with riding coordinates:
 C10(H10), C7(H7), C4(H4), C6(H6), C11(H11), C14(H14), C3(H3), C12(H12),
 C13(H13)
2.d Idealised Me refined as rotating group:
 C19(H19A,H19B,H19C), C1(H1A,H1B,H1C)
;
_olex2_submission_special_instructions 'No special instructions were received'
_oxdiff_exptl_absorpt_empirical_details
;
Empirical correction (ABSPACK) includes:
- Absorption correction using spherical harmonics
- Frame scaling
- Detector area scaling
;
_oxdiff_exptl_absorpt_empirical_full_max 1.212
_oxdiff_exptl_absorpt_empirical_full_min 0.859

loop_
_space_group_symop_operation_xyz
'x, y, z'
'-x+1/2, -y, z+1/2'
'-x, y+1/2, -z+1/2'
'x+1/2, -y+1/2, -z'

loop_
_atom_site_label
_atom_site_type_symbol
_atom_site_fract_x
_atom_site_fract_y
_atom_site_fract_z
_atom_site_U_iso_or_equiv
_atom_site_adp_type
_atom_site_occupancy
_atom_site_site_symmetry_order
_atom_site_calc_flag
_atom_site_refinement_flags_posn
S1 S 0.54527(11) 0.63587(8) 0.22563(6) 0.0265(3) Uani 1 1 d .
O1 O 0.5688(4) 0.5170(2) 0.20903(17) 0.0398(8) Uani 1 1 d .
O2 O 0.4046(4) 0.6981(3) 0.19482(16) 0.0361(8) Uani 1 1 d .
N1 N 0.7229(4) 0.7017(3) 0.20442(17) 0.0215(8) Uani 1 1 d .
C18 C 0.8921(4) 0.6440(3) 0.2189(2) 0.0209(9) Uani 1 1 d .
H18 H 0.865620 0.564965 0.236432 0.025 Uiso 1 1 calc R
C10 C 0.7140(6) 0.7982(4) 0.0654(2) 0.0359(11) Uani 1 1 d .
H10 H 0.637346 0.735585 0.073528 0.043 Uiso 1 1 calc R
C5 C 0.5199(4) 0.6449(3) 0.3167(2) 0.0243(9) Uani 1 1 d .
C17 C 0.9913(5) 0.7065(3) 0.2762(2) 0.0234(9) Uani 1 1 d .
H17A H 1.109795 0.673591 0.279789 0.028 Uiso 1 1 calc R
H17B H 0.931725 0.693533 0.321316 0.028 Uiso 1 1 calc R
C7 C 0.4227(5) 0.7507(4) 0.4167(2) 0.0330(10) Uani 1 1 d .
H7 H 0.371344 0.817805 0.435969 0.040 Uiso 1 1 calc R
C4 C 0.5763(5) 0.5568(3) 0.3604(2) 0.0309(10) Uani 1 1 d .
H4 H 0.631210 0.490823 0.341242 0.037 Uiso 1 1 calc R
C15 C 0.8239(5) 0.8854(3) 0.2544(2) 0.0238(9) Uani 1 1 d .
H15A H 0.833675 0.968739 0.244650 0.029 Uiso 1 1 calc R
H15B H 0.758983 0.876252 0.298659 0.029 Uiso 1 1 calc R
C19 C 0.9956(5) 0.6310(4) 0.1517(2) 0.0269(9) Uani 1 1 d .
H19A H 0.924673 0.590729 0.116873 0.040 Uiso 1 1 calc GR
H19B H 1.101556 0.586657 0.160885 0.040 Uiso 1 1 calc GR
H19C H 1.027102 0.707138 0.133885 0.040 Uiso 1 1 calc GR
C9 C 0.7789(5) 0.8601(3) 0.1218(2) 0.0260(9) Uani 1 1 d .
C8 C 0.7214(5) 0.8284(3) 0.1956(2) 0.0227(9) Uani 1 1 d .
H8 H 0.597719 0.853854 0.200518 0.027 Uiso 1 1 calc R
C6 C 0.4443(5) 0.7430(3) 0.3456(2) 0.0269(9) Uani 1 1 d .
H6 H 0.407960 0.804250 0.316224 0.032 Uiso 1 1 calc R
C2 C 0.4746(5) 0.6618(4) 0.4612(2) 0.0342(10) Uani 1 1 d .
C11 C 0.7594(7) 0.8265(5) -0.0021(3) 0.0503(14) Uani 1 1 d .
H11 H 0.714072 0.782822 -0.039829 0.060 Uiso 1 1 calc R
C16 C 1.0055(5) 0.8354(3) 0.2631(2) 0.0252(9) Uani 1 1 d .
H16A H 1.064867 0.872802 0.302938 0.030 Uiso 1 1 calc R
H16B H 1.074939 0.849662 0.220508 0.030 Uiso 1 1 calc R
C14 C 0.8894(6) 0.9515(4) 0.1072(2) 0.0344(11) Uani 1 1 d .
H14 H 0.935428 0.995707 0.144590 0.041 Uiso 1 1 calc R
C3 C 0.5523(5) 0.5656(4) 0.4315(3) 0.0350(11) Uani 1 1 d .
H3 H 0.589637 0.504535 0.460806 0.042 Uiso 1 1 calc R
C12 C 0.8696(8) 0.9173(5) -0.0157(3) 0.0523(15) Uani 1 1 d .
H12 H 0.900611 0.936431 -0.062238 0.063 Uiso 1 1 calc R
C13 C 0.9337(8) 0.9795(4) 0.0395(3) 0.0443(12) Uani 1 1 d .
H13 H 1.009461 1.042506 0.031049 0.053 Uiso 1 1 calc R
C1 C 0.4440(7) 0.6696(5) 0.5385(3) 0.0482(13) Uani 1 1 d .
H1A H 0.526385 0.724353 0.558988 0.072 Uiso 1 1 calc GR
H1B H 0.460872 0.593826 0.559703 0.072 Uiso 1 1 calc GR
H1C H 0.324761 0.695857 0.547213 0.072 Uiso 1 1 calc GR

loop_
_atom_site_aniso_label
_atom_site_aniso_U_11
_atom_site_aniso_U_22
_atom_site_aniso_U_33
_atom_site_aniso_U_23
_atom_site_aniso_U_13
_atom_site_aniso_U_12
S1 0.0194(4) 0.0298(5) 0.0303(6) -0.0069(5) 0.0015(4) -0.0081(4)
O1 0.0403(16) 0.0289(15) 0.050(2) -0.0170(14) 0.0112(16) -0.0164(14)
O2 0.0184(13) 0.056(2) 0.034(2) -0.0034(16) -0.0042(13) -0.0044(13)
N1 0.0171(14) 0.0189(16) 0.029(2) -0.0007(14) 0.0013(14) 0.0001(13)
C18 0.0190(16) 0.0182(18) 0.025(2) -0.0007(18) 0.0003(16) 0.0012(14)
C10 0.043(2) 0.035(2) 0.030(3) -0.002(2) -0.015(2) 0.007(2)
C5 0.0182(17) 0.026(2) 0.029(2) -0.0018(17) 0.0018(16) -0.0083(17)
C17 0.0221(16) 0.0227(19) 0.025(2) 0.0002(17) -0.0002(17) 0.0004(14)
C7 0.0294(19) 0.035(2) 0.034(3) -0.007(2) 0.002(2) -0.0038(19)
C4 0.0272(19) 0.023(2) 0.043(3) 0.0003(19) 0.001(2) -0.0043(17)
C15 0.0301(18) 0.0181(17) 0.023(2) 0.0003(16) 0.0023(17) -0.0020(16)
C19 0.0262(18) 0.0265(19) 0.028(2) -0.0010(18) 0.0032(17) 0.0075(17)
C9 0.0299(18) 0.0210(18) 0.027(2) 0.0020(17) -0.0037(18) 0.0087(17)
C8 0.0205(17) 0.0195(18) 0.028(2) -0.0033(16) -0.0023(17) 0.0012(15)
C6 0.0263(19) 0.028(2) 0.026(2) -0.0011(18) 0.0003(19) -0.0026(18)
C2 0.030(2) 0.041(3) 0.031(3) 0.000(2) -0.0026(19) -0.0085(19)
C11 0.068(3) 0.052(3) 0.031(3) -0.007(2) -0.022(3) 0.020(3)
C16 0.0240(16) 0.023(2) 0.028(3) -0.0017(17) -0.0046(17) -0.0056(15)
C14 0.044(2) 0.029(2) 0.031(3) 0.001(2) 0.001(2) 0.0007(19)
C3 0.034(2) 0.029(2) 0.042(3) 0.012(2) -0.003(2) -0.007(2)
C12 0.074(4) 0.053(3) 0.030(3) 0.015(3) 0.006(3) 0.029(3)
C13 0.063(3) 0.036(2) 0.033(3) 0.009(2) 0.010(3) 0.005(2)
C1 0.054(3) 0.061(3) 0.030(3) -0.001(2) -0.001(2) -0.011(3)

loop_
_atom_type_symbol
_atom_type_description
_atom_type_scat_dispersion_real
_atom_type_scat_dispersion_imag
_atom_type_scat_source
C C 0.0033 0.0016 'International Tables Vol C Tables 4.2.6.8 and 6.1.1.4'
H H 0.0000 0.0000 'International Tables Vol C Tables 4.2.6.8 and 6.1.1.4'
N N 0.0061 0.0033 'International Tables Vol C Tables 4.2.6.8 and 6.1.1.4'
O O 0.0106 0.0060 'International Tables Vol C Tables 4.2.6.8 and 6.1.1.4'
S S 0.1246 0.1234 'International Tables Vol C Tables 4.2.6.8 and 6.1.1.4'

loop_
_geom_angle_atom_site_label_1
_geom_angle_atom_site_label_2
_geom_angle_atom_site_label_3
_geom_angle
O1 S1 N1 107.18(17)
O1 S1 C5 107.0(2)
O2 S1 O1 119.58(19)
O2 S1 N1 107.14(17)
O2 S1 C5 107.23(18)
N1 S1 C5 108.34(17)
C18 N1 S1 118.5(2)
C8 N1 S1 119.5(2)
C8 N1 C18 118.4(3)
N1 C18 H18 107.4
N1 C18 C17 110.9(3)
N1 C18 C19 110.1(3)
C17 C18 H18 107.4
C17 C18 C19 113.4(3)
C19 C18 H18 107.4
C9 C10 H10 119.5
C11 C10 H10 119.5
C11 C10 C9 121.0(5)
C4 C5 S1 121.2(3)
C4 C5 C6 119.6(4)
C6 C5 S1 119.2(3)
C18 C17 H17A 109.0
C18 C17 H17B 109.0
C18 C17 C16 112.8(3)
H17A C17 H17B 107.8
C16 C17 H17A 109.0
C16 C17 H17B 109.0
C6 C7 H7 119.3
C6 C7 C2 121.4(4)
C2 C7 H7 119.3
C5 C4 H4 120.1
C3 C4 C5 119.9(4)
C3 C4 H4 120.1
H15A C15 H15B 107.8
C8 C15 H15A 109.0
C8 C15 H15B 109.0
C16 C15 H15A 109.0
C16 C15 H15B 109.0
C16 C15 C8 112.8(3)
C18 C19 H19A 109.5
C18 C19 H19B 109.5
C18 C19 H19C 109.5
H19A C19 H19B 109.5
H19A C19 H19C 109.5
H19B C19 H19C 109.5
C10 C9 C8 119.4(4)
C14 C9 C10 117.3(4)
C14 C9 C8 123.3(4)
N1 C8 C15 110.1(3)
N1 C8 C9 110.1(3)
N1 C8 H8 106.9
C15 C8 H8 106.9
C9 C8 C15 115.4(3)
C9 C8 H8 106.9
C5 C6 H6 120.1
C7 C6 C5 119.7(4)
C7 C6 H6 120.1
C7 C2 C1 120.8(4)
C3 C2 C7 117.9(4)
C3 C2 C1 121.3(4)
C10 C11 H11 119.5
C12 C11 C10 121.0(5)
C12 C11 H11 119.5
C17 C16 H16A 109.8
C17 C16 H16B 109.8
C15 C16 C17 109.2(3)
C15 C16 H16A 109.8
C15 C16 H16B 109.8
H16A C16 H16B 108.3
C9 C14 H14 119.3
C13 C14 C9 121.4(5)
C13 C14 H14 119.3
C4 C3 C2 121.4(4)
C4 C3 H3 119.3
C2 C3 H3 119.3
C11 C12 H12 120.7
C13 C12 C11 118.6(5)
C13 C12 H12 120.7
C14 C13 H13 119.6
C12 C13 C14 120.8(5)
C12 C13 H13 119.6
C2 C1 H1A 109.5
C2 C1 H1B 109.5
C2 C1 H1C 109.5
H1A C1 H1B 109.5
H1A C1 H1C 109.5
H1B C1 H1C 109.5

loop_
_geom_bond_atom_site_label_1
_geom_bond_atom_site_label_2
_geom_bond_distance
S1 O1 1.431(3)
S1 O2 1.428(3)
S1 N1 1.617(3)
S1 C5 1.760(4)
N1 C18 1.490(4)
N1 C8 1.484(5)
C18 H18 1.0000
C18 C17 1.522(5)
C18 C19 1.522(5)
C10 H10 0.9500
C10 C9 1.391(6)
C10 C11 1.381(7)
C5 C4 1.392(6)
C5 C6 1.395(5)
C17 H17A 0.9900
C17 H17B 0.9900
C17 C16 1.525(5)
C7 H7 0.9500
C7 C6 1.376(6)
C7 C2 1.399(6)
C4 H4 0.9500
C4 C3 1.379(6)
C15 H15A 0.9900
C15 H15B 0.9900
C15 C8 1.527(5)
C15 C16 1.521(5)
C19 H19A 0.9800
C19 H19B 0.9800
C19 H19C 0.9800
C9 C8 1.526(6)
C9 C14 1.390(6)
C8 H8 1.0000
C6 H6 0.9500
C2 C3 1.391(6)
C2 C1 1.503(6)
C11 H11 0.9500
C11 C12 1.378(8)
C16 H16A 0.9900
C16 H16B 0.9900
C14 H14 0.9500
C14 C13 1.380(6)
C3 H3 0.9500
C12 H12 0.9500
C12 C13 1.374(7)
C13 H13 0.9500
C1 H1A 0.9800
C1 H1B 0.9800
C1 H1C 0.9800
